data_1567608
loop_
_publ_author_name
'Sun, Yue'
'Ma, Chun'
'Li, Zhiming'
'Zhang, Junliang'

_publ_section_title
;
 Palladium/GF-Phos-catalyzed asymmetric carbenylative amination to access
 chiral pyrrolidines and piperidines
;
_journal_issue 37
_journal_name_full 'Chemical Science'
_journal_page_first 11150
_journal_page_last 11155
_journal_paper_doi 10.1039/D2SC03999K
_journal_volume 13
_journal_year 2022
_chemical_absolute_configuration unk
_chemical_formula_moiety 'C23 H29 N'
_chemical_formula_sum 'C23 H29 N'
_chemical_formula_weight 319.47
_space_group_crystal_system monoclinic
_space_group_IT_number 4
_space_group_name_Hall 'P 2yb'
_space_group_name_H-M_alt 'P 1 21 1'
_atom_sites_solution_hydrogens geom
_atom_sites_solution_primary dual
_audit_creation_date 2021-11-22
_audit_creation_method
;
Olex2 1.2
(compiled 2018.05.29 svn.r3508 for OlexSys, GUI svn.r5506)
;
_audit_update_record
;
2021-12-17 deposited with the CCDC.	2022-09-01 downloaded from the CCDC.
;
_cell_angle_alpha 90
_cell_angle_beta 99.500(3)
_cell_angle_gamma 90
_cell_formula_units_Z 2
_cell_length_a 10.9102(3)
_cell_length_b 6.1038(2)
_cell_length_c 14.7452(4)
_cell_measurement_reflns_used 8288
_cell_measurement_temperature 173.00(10)
_cell_measurement_theta_max 73.5300
_cell_measurement_theta_min 4.6700
_cell_volume 968.47(5)
_computing_cell_refinement 'CrysAlisPro 1.171.39.32a (Rigaku OD, 2017)'
_computing_data_collection 'CrysAlisPro 1.171.39.32a (Rigaku OD, 2017)'
_computing_data_reduction 'CrysAlisPro 1.171.39.32a (Rigaku OD, 2017)'
_computing_molecular_graphics 'Olex2 (Dolomanov et al., 2009)'
_computing_publication_material 'Olex2 (Dolomanov et al., 2009)'
_computing_structure_refinement 'ShelXL (Sheldrick, 2015)'
_computing_structure_solution 'ShelXT (Sheldrick, 2015)'
_diffrn_ambient_environment N~2~
_diffrn_ambient_temperature 173.00(10)
_diffrn_detector 'CCD plate'
_diffrn_measured_fraction_theta_full 0.997
_diffrn_measured_fraction_theta_max 0.997
_diffrn_measurement_details
;
List of Runs (angles in degrees, time in seconds):

  # Type    Start    End  Width  t~exp~   \w     \q     \k     \f   Frames
#--------------------------------------------------------------------------
  1  \w     35.00  61.00   1.00    1.00    --    0.00  37.00  30.00   26
  2  \w    -18.00  14.00   1.00    1.00    --    0.00  37.00  30.00   32
  3  \w    -18.00  51.00   1.00    1.00    --    0.00  37.00-180.00   69
  4  \w    -18.00  37.00   1.00    1.00    --    0.00  37.00 -90.00   55
  5  \w     60.00  89.00   1.00    1.00    --    0.00  37.00-180.00   29
  6  \w     12.00  62.00   1.00    1.00    --    0.00  57.00 -30.00   50
  7  \w    -23.00   8.00   1.00    1.00    --    0.00  57.00 -30.00   31
  8  \w    -15.00  80.00   1.00    1.00    --    0.00  37.00  60.00   95
  9  \w      3.00  56.00   1.00    1.00    --    0.00  82.00-150.00   53
 10  \w     42.00  85.00   1.00    1.00    --    0.00  37.00 -90.00   43
 11  \w     65.00  90.00   1.00    1.00    --   95.80  77.00  47.14   25
 12  \w     71.00  98.00   1.00    1.00    --   95.80  61.00   0.00   27
 13  \w     75.00 185.00   1.00    1.00    --   95.80  45.00 -60.00  110
 14  \w     65.00  91.00   1.00    1.00    --   95.80  77.00-180.00   26
 15  \w     78.00 183.00   1.00    1.00    --   95.80  45.00 120.00  105
 16  \w    131.00 184.00   1.00    1.00    --   95.80  81.00 138.63   53
 17  \w    149.00 175.00   1.00    1.00    --   95.80  56.00-132.60   26
 18  \w     55.00 106.00   1.00    1.00    --   95.80 -82.00 150.00   51
 19  \w     86.00 128.00   1.00    1.00    --   95.80 -82.00  90.00   42
 20  \w     27.00  68.00   1.00    1.00    --   95.80 -82.00  90.00   41
 21  \w     30.00  98.00   1.00    1.00    --   95.80 -82.00 -90.00   68
 22  \w     63.00  90.00   1.00    1.00    --   95.80  82.00-120.00   27
 23  \w     74.00 100.00   1.00    1.00    --   95.80  61.00  30.00   26
 24  \w    153.00 179.00   1.00    1.00    --   95.80  78.00 -34.37   26
 25  \w     71.00  97.00   1.00    1.00    --   95.80  61.00-150.00   26
 26  \w    153.00 184.00   1.00    1.00    --   95.80  61.00   0.00   31
 27  \w     65.00  90.00   1.00    1.00    --   95.80  77.00  30.00   25
 28  \w     65.00  93.00   1.00    1.00    --   95.80  77.00  90.00   28
 29  \w     71.00  97.00   1.00    1.00    --   95.80  61.00 -30.00   26
 30  \w    127.00 184.00   1.00    1.00    --   95.80  61.00 -30.00   57
 31  \w     63.00  89.00   1.00    1.00    --   95.80  81.00 138.63   26
 32  \w     65.00  90.00   1.00    1.00    --   95.80  77.00 -60.00   25
 33  \w     65.00  90.00   1.00    1.00    --   95.80  77.00   0.00   25
 34  \w     50.00 126.00   1.00    1.00    --   95.80 -82.00  60.00   76
 35  \w    106.00 185.00   1.00    1.00    --   95.80  82.00  60.00   79
 36  \w     65.00  91.00   1.00    1.00    --   95.80  78.00 -34.37   26
 37  \w     75.00 179.00   1.00    1.00    --   95.80  45.00-150.00  104
 38  \w     71.00 118.00   1.00    1.00    --   95.80  61.00  60.00   47
 39  \w     74.00 100.00   1.00    1.00    --   95.80  61.00 150.00   26
 40  \w     65.00  91.00   1.00    1.00    --   95.80  77.00-120.00   26
 41  \w     65.00  91.00   1.00    1.00    --   95.80  77.00 -90.00   26
 42  \w     65.00  90.00   1.00    1.00    --   95.80  77.00  60.00   25
 43  \w     63.00  89.00   1.00    1.00    --   95.80  82.00  90.00   26
 44  \w      6.00  46.00   1.00    1.00    --   95.80 -82.00  60.00   40
 45  \w    140.00 166.00   1.00    1.00    --   95.80  81.00 -78.39   26
 46  \w     78.00 178.00   1.00    1.00    --   95.80  45.00 -90.00  100
 47  \w     76.00 112.00   1.00    1.00    --   95.80  45.00   0.00   36
 48  \w    133.00 184.00   1.00    1.00    --   95.80  45.00   0.00   51
 49  \w     64.00 100.00   1.00    1.00    --   95.80  82.00  60.00   36
 50  \w     63.00  89.00   1.00    1.00    --   95.80  81.00 -78.39   26
 51  \w     65.00  91.00   1.00    1.00    --   95.80  77.00 120.00   26
 52  \w     66.00  92.00   1.00    1.00    --   95.80  77.00-150.00   26
 53  \w     63.00 100.00   1.00    1.00    --   95.80  82.00 150.00   37
 54  \w      7.00 127.00   1.00    1.00    --   95.80 -82.00   0.00  120
 55  \w    104.00 129.00   1.00    1.00    --   95.80  77.00-180.00   25
 56  \w    117.00 159.00   1.00    1.00    --   95.80  77.00  47.14   42
 57  \w     75.00 141.00   1.00    1.00    --   95.80  46.00  36.08   66
 58  \w     72.00  98.00   1.00    1.00    --   95.80  56.00-132.60   26
 59  \w     76.00 102.00   1.00    1.00    --   95.80  30.00-150.00   26
 60  \w     75.00 102.00   1.00    1.00    --   95.80  45.00 150.00   27
 61  \w    106.00 136.00   1.00    1.00    --   95.80  45.00 150.00   30
 62  \w     47.00 117.00   1.00    1.00    --   95.80 -82.00-120.00   70
 63  \w     75.00 100.00   1.00    1.00    --   95.80  44.00 -97.61   25
;
_diffrn_measurement_device 'four-circle diffractometer'
_diffrn_measurement_device_type 'XtaLAB AFC12 (RINC): Kappa dual home/near'
_diffrn_measurement_method '\w scans'
_diffrn_orient_matrix_type 'CrysAlisPro convention (1999,Acta A55,543-557)'
_diffrn_orient_matrix_UB_11 0.1192207000
_diffrn_orient_matrix_UB_12 -0.0292136000
_diffrn_orient_matrix_UB_13 0.0711026000
_diffrn_orient_matrix_UB_21 -0.0765047000
_diffrn_orient_matrix_UB_22 -0.1061448000
_diffrn_orient_matrix_UB_23 0.0672893000
_diffrn_orient_matrix_UB_31 0.0203443000
_diffrn_orient_matrix_UB_32 -0.2272275000
_diffrn_orient_matrix_UB_33 -0.0404849000
_diffrn_radiation_monochromator graphite
_diffrn_radiation_probe x-ray
_diffrn_radiation_type CuK\a
_diffrn_radiation_wavelength 1.54184
_diffrn_reflns_av_R_equivalents 0.0629
_diffrn_reflns_av_unetI/netI 0.0387
_diffrn_reflns_Laue_measured_fraction_full 0.997
_diffrn_reflns_Laue_measured_fraction_max 0.997
_diffrn_reflns_limit_h_max 13
_diffrn_reflns_limit_h_min -13
_diffrn_reflns_limit_k_max 7
_diffrn_reflns_limit_k_min -7
_diffrn_reflns_limit_l_max 17
_diffrn_reflns_limit_l_min -17
_diffrn_reflns_number 19273
_diffrn_reflns_point_group_measured_fraction_full 0.985
_diffrn_reflns_point_group_measured_fraction_max 0.985
_diffrn_reflns_theta_full 67.058
_diffrn_reflns_theta_max 67.058
_diffrn_reflns_theta_min 4.108
_diffrn_source 'fine-focus sealed X-ray tube'
_diffrn_source_type 'Enhance (Cu) X-ray Source'
_exptl_absorpt_coefficient_mu 0.467
_exptl_absorpt_correction_T_max 1.00000
_exptl_absorpt_correction_T_min 0.51262
_exptl_absorpt_correction_type multi-scan
_exptl_absorpt_process_details
;
CrysAlisPro 1.171.39.32a (Rigaku Oxford Diffraction, 2017)
Empirical absorption correction using spherical harmonics,
 implemented in SCALE3 ABSPACK scaling algorithm.
;
_exptl_crystal_colour 'clear light colourless'
_exptl_crystal_colour_lustre clear
_exptl_crystal_colour_modifier light
_exptl_crystal_colour_primary colourless
_exptl_crystal_density_diffrn 1.096
_exptl_crystal_description block
_exptl_crystal_F_000 348
_exptl_crystal_size_max 0.38
_exptl_crystal_size_mid 0.24
_exptl_crystal_size_min 0.12
_refine_diff_density_max 0.370
_refine_diff_density_min -0.175
_refine_diff_density_rms 0.036
_refine_ls_abs_structure_details
;
 Flack x determined using 1296 quotients [(I+)-(I-)]/[(I+)+(I-)]
 (Parsons, Flack and Wagner, Acta Cryst. B69 (2013) 249-259).
;
_refine_ls_abs_structure_Flack -0.1(4)
_refine_ls_extinction_method none
_refine_ls_goodness_of_fit_ref 1.039
_refine_ls_hydrogen_treatment constr
_refine_ls_matrix_type full
_refine_ls_number_parameters 220
_refine_ls_number_reflns 3408
_refine_ls_number_restraints 1
_refine_ls_restrained_S_all 1.039
_refine_ls_R_factor_all 0.0491
_refine_ls_R_factor_gt 0.0465
_refine_ls_shift/su_max 0.000
_refine_ls_shift/su_mean 0.000
_refine_ls_structure_factor_coef Fsqd
_refine_ls_weighting_details 'w=1/[\s^2^(Fo^2^)+(0.0854P)^2^+0.0894P] where P=(Fo^2^+2Fc^2^)/3'
_refine_ls_weighting_scheme calc
_refine_ls_wR_factor_gt 0.1281
_refine_ls_wR_factor_ref 0.1301
_reflns_Friedel_coverage 0.792
_reflns_Friedel_fraction_full 0.970
_reflns_Friedel_fraction_max 0.970
_reflns_number_gt 3177
_reflns_number_total 3408
_reflns_threshold_expression 'I > 2\s(I)'
_cod_data_source_file d2sc03999k2.cif
_cod_data_source_block exp_2405
_cod_depositor_comments 'Adding full bibliography for 1567608.cif.'
_cod_database_code 1567608
_shelx_shelxl_version_number 2017/1
_shelx_space_group_comment
;
The symmetry employed for this shelxl refinement is uniquely defined
by the following loop, which should always be used as a source of
symmetry information in preference to the above space-group names.
They are only intended as comments.
;
_shelx_estimated_absorpt_t_max 0.946
_shelx_estimated_absorpt_t_min 0.843
_reflns_odcompleteness_completeness 99.95
_reflns_odcompleteness_iscentric 1
_reflns_odcompleteness_theta 66.97
_olex2_refinement_description
;
1. Fixed Uiso
 At 1.2 times of:
  All C(H) groups, All C(H,H) groups
 At 1.5 times of:
  All C(H,H,H) groups
2.a Ternary CH refined with riding coordinates:
 C8(H8)
2.b Secondary CH2 refined with riding coordinates:
 C7(H7A,H7B), C9(H9A,H9B), C10(H10A,H10B), C11(H11A,H11B)
2.c Aromatic/amide H refined with riding coordinates:
 C1(H1), C2(H2), C3(H3), C4(H4), C5(H5), C12(H12), C13(H13), C15(H15),
 C16(H16), C18(H18), C19(H19)
2.d Idealised Me refined as rotating group:
 C21(H21A,H21B,H21C), C22(H22A,H22B,H22C), C23(H23A,H23B,H23C)
;
_olex2_submission_special_instructions 'No special instructions were received'
_oxdiff_exptl_absorpt_empirical_details
;
Empirical correction (ABSPACK) includes:
- Absorption correction using spherical harmonics
- Frame scaling
;
_oxdiff_exptl_absorpt_empirical_full_max 1.814
_oxdiff_exptl_absorpt_empirical_full_min 0.608

loop_
_space_group_symop_operation_xyz
'x, y, z'
'-x, y+1/2, -z'

loop_
_atom_site_label
_atom_site_type_symbol
_atom_site_fract_x
_atom_site_fract_y
_atom_site_fract_z
_atom_site_U_iso_or_equiv
_atom_site_adp_type
_atom_site_occupancy
_atom_site_site_symmetry_order
_atom_site_calc_flag
_atom_site_refinement_flags_posn
_atom_site_refinement_flags_adp
_atom_site_refinement_flags_occupancy
_atom_site_disorder_assembly
_atom_site_disorder_group
N1 N -0.23564(19) -0.2705(4) -0.08773(14) 0.0372(5) Uani 1 1 d . . . . .
C1 C -0.1036(2) -0.0005(5) -0.20569(18) 0.0439(6) Uani 1 1 d . . . . .
H1 H -0.184614 0.040905 -0.201843 0.053 Uiso 1 1 calc R . . . .
C2 C -0.0275(3) 0.1427(6) -0.24344(19) 0.0513(7) Uani 1 1 d . . . . .
H2 H -0.057186 0.279592 -0.264305 0.062 Uiso 1 1 calc R . . . .
C3 C 0.0922(3) 0.0818(6) -0.2500(2) 0.0584(9) Uani 1 1 d . . . . .
H3 H 0.143247 0.176921 -0.276083 0.070 Uiso 1 1 calc R . . . .
C4 C 0.1362(3) -0.1185(7) -0.2182(2) 0.0601(9) Uani 1 1 d . . . . .
H4 H 0.217388 -0.158528 -0.222146 0.072 Uiso 1 1 calc R . . . .
C5 C 0.0603(3) -0.2625(6) -0.1801(2) 0.0489(7) Uani 1 1 d . . . . .
H5 H 0.090932 -0.398558 -0.158836 0.059 Uiso 1 1 calc R . . . .
C6 C -0.0611(2) -0.2047(5) -0.17353(16) 0.0369(6) Uani 1 1 d . . . . .
C7 C -0.1443(2) -0.3693(5) -0.13656(18) 0.0403(6) Uani 1 1 d . . . . .
H7A H -0.187397 -0.454979 -0.187433 0.048 Uiso 1 1 calc R . . . .
H7B H -0.092882 -0.468858 -0.095317 0.048 Uiso 1 1 calc R . . . .
C8 C -0.3238(2) -0.4339(5) -0.06294(17) 0.0401(6) Uani 1 1 d . . . . .
H8 H -0.277667 -0.562124 -0.035639 0.048 Uiso 1 1 calc R . . . .
C9 C -0.3832(3) -0.3157(6) 0.0111(2) 0.0523(8) Uani 1 1 d . . . . .
H9A H -0.463260 -0.254879 -0.015427 0.063 Uiso 1 1 calc R . . . .
H9B H -0.394931 -0.416401 0.059797 0.063 Uiso 1 1 calc R . . . .
C10 C -0.2931(3) -0.1339(6) 0.04832(18) 0.0491(7) Uani 1 1 d . . . . .
H10A H -0.269303 -0.145984 0.114470 0.059 Uiso 1 1 calc R . . . .
H10B H -0.329917 0.009138 0.033690 0.059 Uiso 1 1 calc R . . . .
C11 C -0.1808(2) -0.1696(5) -0.00031(17) 0.0436(7) Uani 1 1 d . . . . .
H11A H -0.140971 -0.031645 -0.010268 0.052 Uiso 1 1 calc R . . . .
H11B H -0.120376 -0.266178 0.035033 0.052 Uiso 1 1 calc R . . . .
C12 C -0.4139(2) -0.5037(5) -0.14515(17) 0.0406(6) Uani 1 1 d . . . . .
H12 H -0.464867 -0.395598 -0.175780 0.049 Uiso 1 1 calc R . . . .
C13 C -0.4282(2) -0.7045(5) -0.17850(17) 0.0392(6) Uani 1 1 d . . . . .
H13 H -0.379148 -0.812875 -0.146399 0.047 Uiso 1 1 calc R . . . .
C14 C -0.5135(2) -0.7743(5) -0.26098(16) 0.0379(6) Uani 1 1 d . . . . .
C15 C -0.4983(3) -0.9783(5) -0.3001(2) 0.0510(7) Uani 1 1 d . . . . .
H15 H -0.437416 -1.073032 -0.271093 0.061 Uiso 1 1 calc R . . . .
C16 C -0.5721(3) -1.0427(5) -0.3813(2) 0.0545(8) Uani 1 1 d . . . . .
H16 H -0.558871 -1.179562 -0.405727 0.065 Uiso 1 1 calc R . . . .
C17 C -0.6654(3) -0.9096(5) -0.42758(18) 0.0432(6) Uani 1 1 d . . . . .
C18 C -0.6816(2) -0.7082(5) -0.38699(18) 0.0454(7) Uani 1 1 d . . . . .
H18 H -0.743854 -0.615001 -0.415228 0.054 Uiso 1 1 calc R . . . .
C19 C -0.6082(2) -0.6418(5) -0.30596(18) 0.0435(6) Uani 1 1 d . . . . .
H19 H -0.622424 -0.505950 -0.281123 0.052 Uiso 1 1 calc R . . . .
C20 C -0.7480(3) -0.9827(6) -0.51681(19) 0.0499(7) Uani 1 1 d . . . . .
C21 C -0.7972(7) -0.7898(10) -0.5759(3) 0.129(3) Uani 1 1 d . . . . .
H21A H -0.728987 -0.711161 -0.594080 0.194 Uiso 1 1 calc GR . . . .
H21B H -0.842324 -0.694324 -0.541483 0.194 Uiso 1 1 calc GR . . . .
H21C H -0.851445 -0.841143 -0.629577 0.194 Uiso 1 1 calc GR . . . .
C22 C -0.8591(4) -1.1062(9) -0.4922(3) 0.0840(13) Uani 1 1 d . . . . .
H22A H -0.905029 -1.011720 -0.457932 0.126 Uiso 1 1 calc GR . . . .
H22B H -0.830671 -1.231974 -0.455637 0.126 Uiso 1 1 calc GR . . . .
H22C H -0.911870 -1.152692 -0.547498 0.126 Uiso 1 1 calc GR . . . .
C23 C -0.6775(4) -1.1352(13) -0.5713(3) 0.119(2) Uani 1 1 d . . . . .
H23A H -0.654590 -1.265723 -0.536249 0.178 Uiso 1 1 calc GR . . . .
H23B H -0.603888 -1.063002 -0.583838 0.178 Uiso 1 1 calc GR . . . .
H23C H -0.729327 -1.173170 -0.628207 0.178 Uiso 1 1 calc GR . . . .

loop_
_atom_site_aniso_label
_atom_site_aniso_U_11
_atom_site_aniso_U_22
_atom_site_aniso_U_33
_atom_site_aniso_U_23
_atom_site_aniso_U_13
_atom_site_aniso_U_12
N1 0.0348(10) 0.0468(12) 0.0319(10) -0.0045(9) 0.0111(8) -0.0036(9)
C1 0.0412(13) 0.0514(17) 0.0416(13) -0.0006(12) 0.0138(11) 0.0021(13)
C2 0.0670(19) 0.0504(17) 0.0392(14) 0.0026(12) 0.0163(13) -0.0051(15)
C3 0.065(2) 0.071(2) 0.0452(15) -0.0030(15) 0.0284(14) -0.0204(17)
C4 0.0422(15) 0.080(2) 0.0635(19) -0.0003(18) 0.0257(14) -0.0032(16)
C5 0.0413(14) 0.0602(19) 0.0478(15) 0.0049(14) 0.0152(11) 0.0076(13)
C6 0.0366(12) 0.0477(15) 0.0280(11) -0.0028(10) 0.0100(9) 0.0018(11)
C7 0.0417(13) 0.0439(15) 0.0387(13) -0.0027(11) 0.0163(11) 0.0013(11)
C8 0.0402(13) 0.0478(15) 0.0344(12) -0.0022(11) 0.0127(10) -0.0081(11)
C9 0.0455(15) 0.071(2) 0.0459(15) -0.0118(14) 0.0223(12) -0.0124(14)
C10 0.0464(15) 0.066(2) 0.0384(14) -0.0105(13) 0.0169(11) -0.0089(14)
C11 0.0392(13) 0.0591(18) 0.0337(12) -0.0069(12) 0.0096(10) -0.0095(12)
C12 0.0397(13) 0.0476(15) 0.0356(12) 0.0017(11) 0.0095(10) -0.0053(12)
C13 0.0387(13) 0.0486(15) 0.0332(12) 0.0026(11) 0.0142(10) -0.0040(11)
C14 0.0408(13) 0.0436(14) 0.0323(11) 0.0005(11) 0.0148(10) -0.0073(11)
C15 0.0663(18) 0.0385(16) 0.0468(15) 0.0044(12) 0.0049(13) -0.0007(14)
C16 0.075(2) 0.0384(16) 0.0491(16) -0.0086(13) 0.0067(15) -0.0028(14)
C17 0.0472(14) 0.0511(16) 0.0343(12) -0.0026(12) 0.0156(11) -0.0131(13)
C18 0.0395(13) 0.0583(18) 0.0399(13) -0.0043(12) 0.0116(10) 0.0010(12)
C19 0.0392(13) 0.0525(17) 0.0407(14) -0.0097(12) 0.0123(11) 0.0010(12)
C20 0.0509(15) 0.065(2) 0.0353(13) -0.0059(13) 0.0111(11) -0.0113(15)
C21 0.201(6) 0.093(4) 0.066(2) 0.009(3) -0.060(3) -0.028(4)
C22 0.071(2) 0.116(4) 0.066(2) -0.016(2) 0.0145(18) -0.034(3)
C23 0.064(2) 0.219(7) 0.075(3) -0.078(4) 0.015(2) -0.007(3)

loop_
_atom_type_symbol
_atom_type_description
_atom_type_scat_dispersion_real
_atom_type_scat_dispersion_imag
_atom_type_scat_source
C C 0.0181 0.0091 'International Tables Vol C Tables 4.2.6.8 and 6.1.1.4'
H H 0.0000 0.0000 'International Tables Vol C Tables 4.2.6.8 and 6.1.1.4'
N N 0.0311 0.0180 'International Tables Vol C Tables 4.2.6.8 and 6.1.1.4'

loop_
_geom_angle_atom_site_label_1
_geom_angle_atom_site_label_2
_geom_angle_atom_site_label_3
_geom_angle
_geom_angle_site_symmetry_1
_geom_angle_site_symmetry_3
_geom_angle_publ_flag
C7 N1 C8 111.8(2) . . ?
C7 N1 C11 113.4(2) . . ?
C11 N1 C8 104.77(19) . . ?
C2 C1 H1 119.5 . . ?
C2 C1 C6 121.1(3) . . ?
C6 C1 H1 119.5 . . ?
C1 C2 H2 120.1 . . ?
C3 C2 C1 119.8(3) . . ?
C3 C2 H2 120.1 . . ?
C2 C3 H3 120.0 . . ?
C4 C3 C2 120.0(3) . . ?
C4 C3 H3 120.0 . . ?
C3 C4 H4 119.8 . . ?
C3 C4 C5 120.4(3) . . ?
C5 C4 H4 119.8 . . ?
C4 C5 H5 119.8 . . ?
C4 C5 C6 120.4(3) . . ?
C6 C5 H5 119.8 . . ?
C1 C6 C5 118.3(3) . . ?
C1 C6 C7 122.2(2) . . ?
C5 C6 C7 119.4(3) . . ?
N1 C7 C6 113.8(2) . . ?
N1 C7 H7A 108.8 . . ?
N1 C7 H7B 108.8 . . ?
C6 C7 H7A 108.8 . . ?
C6 C7 H7B 108.8 . . ?
H7A C7 H7B 107.7 . . ?
N1 C8 H8 109.3 . . ?
N1 C8 C9 103.1(2) . . ?
N1 C8 C12 111.2(2) . . ?
C9 C8 H8 109.3 . . ?
C12 C8 H8 109.3 . . ?
C12 C8 C9 114.3(2) . . ?
C8 C9 H9A 110.5 . . ?
C8 C9 H9B 110.5 . . ?
H9A C9 H9B 108.7 . . ?
C10 C9 C8 106.0(2) . . ?
C10 C9 H9A 110.5 . . ?
C10 C9 H9B 110.5 . . ?
C9 C10 H10A 110.9 . . ?
C9 C10 H10B 110.9 . . ?
C9 C10 C11 104.2(2) . . ?
H10A C10 H10B 108.9 . . ?
C11 C10 H10A 110.9 . . ?
C11 C10 H10B 110.9 . . ?
N1 C11 C10 103.28(19) . . ?
N1 C11 H11A 111.1 . . ?
N1 C11 H11B 111.1 . . ?
C10 C11 H11A 111.1 . . ?
C10 C11 H11B 111.1 . . ?
H11A C11 H11B 109.1 . . ?
C8 C12 H12 117.0 . . ?
C13 C12 C8 126.1(3) . . ?
C13 C12 H12 117.0 . . ?
C12 C13 H13 116.6 . . ?
C12 C13 C14 126.7(3) . . ?
C14 C13 H13 116.6 . . ?
C15 C14 C13 120.0(3) . . ?
C19 C14 C13 123.1(3) . . ?
C19 C14 C15 116.9(2) . . ?
C14 C15 H15 119.4 . . ?
C16 C15 C14 121.3(3) . . ?
C16 C15 H15 119.4 . . ?
C15 C16 H16 118.9 . . ?
C15 C16 C17 122.1(3) . . ?
C17 C16 H16 118.9 . . ?
C16 C17 C18 116.1(2) . . ?
C16 C17 C20 122.0(3) . . ?
C18 C17 C20 121.8(3) . . ?
C17 C18 H18 118.9 . . ?
C19 C18 C17 122.2(3) . . ?
C19 C18 H18 118.9 . . ?
C14 C19 H19 119.3 . . ?
C18 C19 C14 121.3(3) . . ?
C18 C19 H19 119.3 . . ?
C21 C20 C17 111.8(3) . . ?
C21 C20 C22 107.6(4) . . ?
C21 C20 C23 109.6(4) . . ?
C22 C20 C17 108.6(2) . . ?
C23 C20 C17 110.8(3) . . ?
C23 C20 C22 108.4(4) . . ?
C20 C21 H21A 109.5 . . ?
C20 C21 H21B 109.5 . . ?
C20 C21 H21C 109.5 . . ?
H21A C21 H21B 109.5 . . ?
H21A C21 H21C 109.5 . . ?
H21B C21 H21C 109.5 . . ?
C20 C22 H22A 109.5 . . ?
C20 C22 H22B 109.5 . . ?
C20 C22 H22C 109.5 . . ?
H22A C22 H22B 109.5 . . ?
H22A C22 H22C 109.5 . . ?
H22B C22 H22C 109.5 . . ?
C20 C23 H23A 109.5 . . ?
C20 C23 H23B 109.5 . . ?
C20 C23 H23C 109.5 . . ?
H23A C23 H23B 109.5 . . ?
H23A C23 H23C 109.5 . . ?
H23B C23 H23C 109.5 . . ?

loop_
_geom_bond_atom_site_label_1
_geom_bond_atom_site_label_2
_geom_bond_distance
_geom_bond_site_symmetry_2
_geom_bond_publ_flag
N1 C7 1.453(3) . ?
N1 C8 1.473(3) . ?
N1 C11 1.464(3) . ?
C1 H1 0.9300 . ?
C1 C2 1.384(4) . ?
C1 C6 1.386(4) . ?
C2 H2 0.9300 . ?
C2 C3 1.377(5) . ?
C3 H3 0.9300 . ?
C3 C4 1.368(5) . ?
C4 H4 0.9300 . ?
C4 C5 1.388(4) . ?
C5 H5 0.9300 . ?
C5 C6 1.389(4) . ?
C6 C7 1.515(4) . ?
C7 H7A 0.9700 . ?
C7 H7B 0.9700 . ?
C8 H8 0.9800 . ?
C8 C9 1.538(4) . ?
C8 C12 1.492(4) . ?
C9 H9A 0.9700 . ?
C9 H9B 0.9700 . ?
C9 C10 1.523(4) . ?
C10 H10A 0.9700 . ?
C10 H10B 0.9700 . ?
C10 C11 1.534(3) . ?
C11 H11A 0.9700 . ?
C11 H11B 0.9700 . ?
C12 H12 0.9300 . ?
C12 C13 1.320(4) . ?
C13 H13 0.9300 . ?
C13 C14 1.467(4) . ?
C14 C15 1.394(4) . ?
C14 C19 1.390(4) . ?
C15 H15 0.9300 . ?
C15 C16 1.386(4) . ?
C16 H16 0.9300 . ?
C16 C17 1.390(4) . ?
C17 C18 1.391(4) . ?
C17 C20 1.533(4) . ?
C18 H18 0.9300 . ?
C18 C19 1.385(4) . ?
C19 H19 0.9300 . ?
C20 C21 1.509(6) . ?
C20 C22 1.522(5) . ?
C20 C23 1.519(6) . ?
C21 H21A 0.9600 . ?
C21 H21B 0.9600 . ?
C21 H21C 0.9600 . ?
C22 H22A 0.9600 . ?
C22 H22B 0.9600 . ?
C22 H22C 0.9600 . ?
C23 H23A 0.9600 . ?
C23 H23B 0.9600 . ?
C23 H23C 0.9600 . ?
